data_4502730
loop_
_publ_author_name
'Laws, Derek R.'
'Sheats, John'
'Rheingold, Arnold L.'
'Geiger, William E.'

_publ_section_title
;
 Organometallic electrodes: modification of electrode surfaces through
 cathodic reduction of cyclopentadienyldiazonium complexes of cobalt and
 manganese.
;
_journal_issue 18
_journal_name_full 'Langmuir : the ACS journal of surfaces and colloids'
_journal_page_first 15010
_journal_page_last 15021
_journal_paper_doi 10.1021/la102579t
_journal_volume 26
_journal_year 2010
_chemical_formula_sum 'C8 H4 B F4 Mn N2 O3'
_chemical_formula_weight 317.88
_chemical_name_systematic
; 

 ? 

;
_space_group_IT_number 62
_symmetry_cell_setting orthorhombic
_symmetry_space_group_name_Hall '-P 2ac 2n'
_symmetry_space_group_name_H-M 'P n m a'
_atom_sites_solution_hydrogens geom
_atom_sites_solution_primary direct
_atom_sites_solution_secondary difmap
_audit_creation_method SHELXL-97
_cell_angle_alpha 90.00
_cell_angle_beta 90.00
_cell_angle_gamma 90.00
_cell_formula_units_Z 4
_cell_length_a 12.0967(10)
_cell_length_b 7.3951(6)
_cell_length_c 12.8488(10)
_cell_measurement_reflns_used 3615
_cell_measurement_temperature 208(2)
_cell_measurement_theta_max 28.20
_cell_measurement_theta_min 2.31
_cell_volume 1149.41(16)
_computing_cell_refinement 'Bruker SMART'
_computing_data_collection 'Bruker SMART'
_computing_data_reduction 'Bruker SAINT'
_computing_molecular_graphics 'Bruker SHELXTL'
_computing_publication_material 'Bruker SHELXTL'
_computing_structure_refinement 'SHELXL-97 (Sheldrick, 1997)'
_computing_structure_solution 'SHELXS-97 (Sheldrick, 1990)'
_diffrn_ambient_temperature 208(2)
_diffrn_measured_fraction_theta_full 0.998
_diffrn_measured_fraction_theta_max 0.998
_diffrn_measurement_device_type 'CCD area detector'
_diffrn_measurement_method 'phi and omega scans'
_diffrn_radiation_monochromator graphite
_diffrn_radiation_source 'fine-focus sealed tube'
_diffrn_radiation_type MoK\a
_diffrn_radiation_wavelength 0.71073
_diffrn_reflns_av_R_equivalents 0.0181
_diffrn_reflns_av_sigmaI/netI 0.0137
_diffrn_reflns_limit_h_max 14
_diffrn_reflns_limit_h_min -14
_diffrn_reflns_limit_k_max 9
_diffrn_reflns_limit_k_min -5
_diffrn_reflns_limit_l_max 15
_diffrn_reflns_limit_l_min -13
_diffrn_reflns_number 4894
_diffrn_reflns_theta_full 25.00
_diffrn_reflns_theta_max 25.93
_diffrn_reflns_theta_min 2.31
_exptl_absorpt_coefficient_mu 1.205
_exptl_absorpt_correction_T_max 0.7367
_exptl_absorpt_correction_T_min 0.7137
_exptl_absorpt_correction_type multi-scan
_exptl_absorpt_process_details SADABS
_exptl_crystal_colour orange
_exptl_crystal_density_diffrn 1.837
_exptl_crystal_density_method 'not measured'
_exptl_crystal_description block
_exptl_crystal_F_000 624
_exptl_crystal_size_max 0.30
_exptl_crystal_size_mid 0.30
_exptl_crystal_size_min 0.27
_refine_diff_density_max 0.449
_refine_diff_density_min -0.162
_refine_diff_density_rms 0.062
_refine_ls_extinction_method none
_refine_ls_goodness_of_fit_ref 1.089
_refine_ls_hydrogen_treatment constr
_refine_ls_matrix_type full
_refine_ls_number_parameters 73
_refine_ls_number_reflns 1216
_refine_ls_number_restraints 0
_refine_ls_restrained_S_all 1.089
_refine_ls_R_factor_all 0.0331
_refine_ls_R_factor_gt 0.0304
_refine_ls_shift/su_max 0.008
_refine_ls_shift/su_mean 0.001
_refine_ls_structure_factor_coef Fsqd
_refine_ls_weighting_details 'calc w=1/[\s^2^(Fo^2^)+(0.0600P)^2^+0.0800P] where P=(Fo^2^+2Fc^2^)/3'
_refine_ls_weighting_scheme calc
_refine_ls_wR_factor_gt 0.0867
_refine_ls_wR_factor_ref 0.0889
_reflns_number_gt 1086
_reflns_number_total 1216
_reflns_threshold_expression >2sigma(I)
_cod_data_source_file la102579t_si_002.cif
_cod_data_source_block geiger2a
_cod_depositor_comments
;
The following automatic conversions were performed:

'_symmetry_cell_setting' value 'Orthorhombic' changed to
'orthorhombic' according to
/home/saulius/struct/CIF-dictionaries/cif_core.dic dictionary named
'cif_core.dic' version 2.4.2 from 2011-04-26.

Automatic conversion script
Id: cif_fix_values 1715 2011-07-08 13:25:40Z adriana 
;
_cod_original_sg_symbol_H-M Pnma
_cod_database_code 4502730

loop_
_symmetry_equiv_pos_as_xyz
'x, y, z'
'-x+1/2, -y, z+1/2'
'-x, y+1/2, -z'
'x+1/2, -y+1/2, -z+1/2'
'-x, -y, -z'
'x-1/2, y, -z-1/2'
'x, -y-1/2, z'
'-x-1/2, y-1/2, z-1/2'

loop_
_atom_site_label
_atom_site_type_symbol
_atom_site_fract_x
_atom_site_fract_y
_atom_site_fract_z
_atom_site_U_iso_or_equiv
_atom_site_adp_type
_atom_site_occupancy
_atom_site_symmetry_multiplicity
_atom_site_calc_flag
_atom_site_refinement_flags
Mn1 Mn -0.05055(3) 0.2500 0.14791(3) 0.04266(18) Uani 1 2 d S
O1 O -0.0176(2) 0.2500 -0.07907(17) 0.0803(7) Uani 1 2 d S
O2 O -0.21798(12) -0.0380(2) 0.13083(12) 0.0696(4) Uani 1 1 d .
N1 N -0.0675(2) 0.2500 0.3881(2) 0.0694(7) Uani 1 2 d S
N2 N -0.1217(3) 0.2500 0.4562(2) 0.0972(10) Uani 1 2 d S
C1 C 0.11472(14) 0.1554(3) 0.17633(19) 0.0667(5) Uani 1 1 d .
H1A H 0.1582 0.0783 0.1284 0.080 Uiso 1 1 calc R
C2 C 0.04437(13) 0.0921(3) 0.25376(16) 0.0588(5) Uani 1 1 d .
H2A H 0.0315 -0.0352 0.2742 0.071 Uiso 1 1 calc R
C3 C 0.0010(2) 0.2500 0.3022(2) 0.0541(6) Uani 1 2 d S
C4 C -0.0321(2) 0.2500 0.0089(2) 0.0572(7) Uani 1 2 d S
C5 C -0.15476(15) 0.0735(2) 0.13752(13) 0.0481(4) Uani 1 1 d .

loop_
_atom_site_aniso_label
_atom_site_aniso_U_11
_atom_site_aniso_U_22
_atom_site_aniso_U_33
_atom_site_aniso_U_23
_atom_site_aniso_U_13
_atom_site_aniso_U_12
Mn1 0.0380(2) 0.0325(2) 0.0575(3) 0.000 0.00324(13) 0.000
O1 0.1136(18) 0.0614(13) 0.0660(13) 0.000 0.0317(12) 0.000
O2 0.0618(8) 0.0495(8) 0.0975(10) 0.0037(7) -0.0079(7) -0.0133(7)
N1 0.0589(14) 0.088(2) 0.0610(14) 0.000 -0.0097(12) 0.000
N2 0.0796(19) 0.141(3) 0.0710(18) 0.000 -0.0008(15) 0.000
C1 0.0389(9) 0.0663(13) 0.0950(14) -0.0083(11) -0.0008(9) 0.0111(9)
C2 0.0470(9) 0.0486(11) 0.0808(13) 0.0053(10) -0.0094(8) 0.0066(7)
C3 0.0424(13) 0.0547(15) 0.0653(15) 0.000 -0.0080(11) 0.000
C4 0.0636(16) 0.0372(13) 0.0708(17) 0.000 0.0123(13) 0.000
C5 0.0478(9) 0.0393(9) 0.0572(10) 0.0025(7) -0.0003(7) -0.0002(8)

loop_
_atom_type_symbol
_atom_type_description
_atom_type_scat_dispersion_real
_atom_type_scat_dispersion_imag
_atom_type_scat_source
C C 0.0033 0.0016 'International Tables Vol C Tables 4.2.6.8 and 6.1.1.4'
H H 0.0000 0.0000 'International Tables Vol C Tables 4.2.6.8 and 6.1.1.4'
B B 0.0013 0.0007 'International Tables Vol C Tables 4.2.6.8 and 6.1.1.4'
N N 0.0061 0.0033 'International Tables Vol C Tables 4.2.6.8 and 6.1.1.4'
O O 0.0106 0.0060 'International Tables Vol C Tables 4.2.6.8 and 6.1.1.4'
F F 0.0171 0.0103 'International Tables Vol C Tables 4.2.6.8 and 6.1.1.4'
Mn Mn 0.3368 0.7283 'International Tables Vol C Tables 4.2.6.8 and 6.1.1.4'

loop_
_geom_angle_atom_site_label_1
_geom_angle_atom_site_label_2
_geom_angle_atom_site_label_3
_geom_angle
_geom_angle_site_symmetry_1
_geom_angle_site_symmetry_3
C4 Mn1 C5 90.76(8) . 7_565
C4 Mn1 C5 90.76(8) . .
C5 Mn1 C5 91.67(11) 7_565 .
C4 Mn1 C3 155.41(12) . .
C5 Mn1 C3 106.13(7) 7_565 .
C5 Mn1 C3 106.13(7) . .
C4 Mn1 C2 124.54(9) . 7_565
C5 Mn1 C2 91.56(8) 7_565 7_565
C5 Mn1 C2 144.49(8) . 7_565
C3 Mn1 C2 39.53(6) . 7_565
C4 Mn1 C2 124.54(9) . .
C5 Mn1 C2 144.49(8) 7_565 .
C5 Mn1 C2 91.56(8) . .
C3 Mn1 C2 39.53(6) . .
C2 Mn1 C2 66.53(11) 7_565 .
C4 Mn1 C1 93.04(11) . 7_565
C5 Mn1 C1 115.06(8) 7_565 7_565
C5 Mn1 C1 152.92(8) . 7_565
C3 Mn1 C1 63.83(9) . 7_565
C2 Mn1 C1 37.93(8) 7_565 7_565
C2 Mn1 C1 64.42(8) . 7_565
C4 Mn1 C1 93.04(11) . .
C5 Mn1 C1 152.92(8) 7_565 .
C5 Mn1 C1 115.06(8) . .
C3 Mn1 C1 63.83(9) . .
C2 Mn1 C1 64.42(8) 7_565 .
C2 Mn1 C1 37.93(8) . .
C1 Mn1 C1 37.98(12) 7_565 .
N2 N1 C3 180.0(3) . .
C2 C1 C1 109.67(12) . 7_565
C2 C1 Mn1 70.23(10) . .
C1 C1 Mn1 71.01(6) 7_565 .
C1 C2 C3 105.21(18) . .
C1 C2 Mn1 71.84(12) . .
C3 C2 Mn1 68.32(12) . .
N1 C3 C2 124.82(12) . 7_565
N1 C3 C2 124.82(12) . .
C2 C3 C2 110.2(2) 7_565 .
N1 C3 Mn1 125.65(19) . .
C2 C3 Mn1 72.15(13) 7_565 .
C2 C3 Mn1 72.15(13) . .
O1 C4 Mn1 178.3(3) . .
O2 C5 Mn1 178.84(17) . .

loop_
_geom_bond_atom_site_label_1
_geom_bond_atom_site_label_2
_geom_bond_distance
_geom_bond_site_symmetry_2
Mn1 C4 1.801(3) .
Mn1 C5 1.8195(19) 7_565
Mn1 C5 1.8195(19) .
Mn1 C3 2.078(3) .
Mn1 C2 2.1286(18) 7_565
Mn1 C2 2.1286(18) .
Mn1 C1 2.1493(18) 7_565
Mn1 C1 2.1493(18) .
O1 C4 1.143(4) .
O2 C5 1.128(2) .
N1 N2 1.094(4) .
N1 C3 1.380(4) .
C1 C2 1.390(3) .
C1 C1 1.399(5) 7_565
C2 C3 1.423(2) .
C3 C2 1.423(2) 7_565
